data_4063503
loop_
_publ_author_name
'Moussa, Jamal'
'Rager, Marie Noelle'
'Chamoreau, Lise Marie'
'Ricard, Louis'
'Amouri, Hani'

_publ_section_title
;
 Unprecedented \p-Bonded Rhodio- and Iridio-o-Benzoquinones as
 Organometallic Linkers for the Design of Chiral Octahedral Bimetallic
 Assemblies
;
_journal_issue 2
_journal_name_full Organometallics
_journal_page_first 397
_journal_page_last 404
_journal_paper_doi 10.1021/om800594g
_journal_volume 28
_journal_year 2009
_chemical_formula_moiety 'C16 H19 Ir O2, 2(H2 O)'
_chemical_formula_sum 'C16 H23 Ir O4'
_chemical_formula_weight 471.54
_chemical_name_systematic
; 
 ? 
;
_space_group_IT_number 11
_symmetry_cell_setting monoclinic
_symmetry_space_group_name_Hall '-P 2yb'
_symmetry_space_group_name_H-M 'P 1 21/m 1'
_atom_sites_solution_hydrogens geom
_atom_sites_solution_primary direct
_atom_sites_solution_secondary difmap
_audit_creation_method SHELXL-97
_cell_angle_alpha 90.00
_cell_angle_beta 105.0220(10)
_cell_angle_gamma 90.00
_cell_formula_units_Z 2
_cell_length_a 7.1210(10)
_cell_length_b 13.7430(10)
_cell_length_c 8.2960(10)
_cell_measurement_reflns_used 3752
_cell_measurement_temperature 150.0(1)
_cell_measurement_theta_max 30.034
_cell_measurement_theta_min 0.998
_cell_volume 784.13(16)
_computing_structure_refinement 'SHELXL-97 (Sheldrick, 1997)'
_computing_structure_solution 'SHELXS-97 (Sheldrick, 1990)'
_diffrn_ambient_temperature 150.0(1)
_diffrn_measured_fraction_theta_full 0.997
_diffrn_measured_fraction_theta_max 0.997
_diffrn_measurement_device_type KappaCCD
_diffrn_measurement_method 'phi and omega scans'
_diffrn_radiation_monochromator graphite
_diffrn_radiation_source 'fine-focus sealed tube'
_diffrn_radiation_type MoK\a
_diffrn_radiation_wavelength 0.71069
_diffrn_reflns_av_R_equivalents 0.0293
_diffrn_reflns_av_sigmaI/netI 0.0348
_diffrn_reflns_limit_h_max 8
_diffrn_reflns_limit_h_min -10
_diffrn_reflns_limit_k_max 17
_diffrn_reflns_limit_k_min -19
_diffrn_reflns_limit_l_max 9
_diffrn_reflns_limit_l_min -11
_diffrn_reflns_number 5678
_diffrn_reflns_theta_full 30.01
_diffrn_reflns_theta_max 30.01
_diffrn_reflns_theta_min 3.68
_exptl_absorpt_coefficient_mu 8.526
_exptl_absorpt_correction_T_max 0.4277
_exptl_absorpt_correction_T_min 0.2804
_exptl_absorpt_correction_type multi-scan
_exptl_crystal_colour yellow
_exptl_crystal_density_diffrn 1.997
_exptl_crystal_density_method 'not measured'
_exptl_crystal_description plate
_exptl_crystal_F_000 456
_exptl_crystal_size_max 0.20
_exptl_crystal_size_mid 0.20
_exptl_crystal_size_min 0.12
_refine_diff_density_max 1.841
_refine_diff_density_min -2.750
_refine_diff_density_rms 0.161
_refine_ls_extinction_method none
_refine_ls_goodness_of_fit_ref 1.073
_refine_ls_hydrogen_treatment constr
_refine_ls_matrix_type full
_refine_ls_number_parameters 127
_refine_ls_number_reflns 2366
_refine_ls_number_restraints 5
_refine_ls_restrained_S_all 1.080
_refine_ls_R_factor_all 0.0277
_refine_ls_R_factor_gt 0.0260
_refine_ls_shift/su_max 0.001
_refine_ls_shift/su_mean 0.000
_refine_ls_structure_factor_coef Fsqd
_refine_ls_weighting_details 'calc w=1/[\s^2^(Fo^2^)+(0.0254P)^2^+1.2632P] where P=(Fo^2^+2Fc^2^)/3'
_refine_ls_weighting_scheme calc
_refine_ls_wR_factor_gt 0.0600
_refine_ls_wR_factor_ref 0.0607
_reflns_number_gt 2232
_reflns_number_total 2366
_reflns_threshold_expression >2sigma(I)
_cod_data_source_file om800594g_si_002.cif
_cod_data_source_block jm513
_cod_depositor_comments
;
The following automatic conversions were performed:

'_symmetry_cell_setting' value 'Monoclinic' changed to 'monoclinic'
according to the built-in table from CIF Core dictionary named
'cif_core.dic' version 2.4.1 from 2010-06-29.

Automatic conversion script
Id: cif_fix_values 1715 2011-07-08 13:25:40Z adriana 
;
_cod_original_sg_symbol_H-M 'P21/m     '
_cod_database_code 4063503

loop_
_symmetry_equiv_pos_as_xyz
'x, y, z'
'-x, y+1/2, -z'
'-x, -y, -z'
'x, -y-1/2, z'

loop_
_atom_site_label
_atom_site_type_symbol
_atom_site_fract_x
_atom_site_fract_y
_atom_site_fract_z
_atom_site_U_iso_or_equiv
_atom_site_adp_type
_atom_site_occupancy
_atom_site_symmetry_multiplicity
_atom_site_calc_flag
_atom_site_refinement_flags
_atom_site_disorder_assembly
_atom_site_disorder_group
Ir1 Ir 0.37052(2) 0.2500 0.78157(2) 0.01903(7) Uani 1 2 d S . .
O1 O 0.6130(7) 0.2500 0.4551(5) 0.0331(9) Uani 1 2 d S . .
O2 O 0.6270(9) 0.0713(4) 0.6195(7) 0.0343(13) Uani 0.50 1 d PD . .
C1 C 0.6229(8) 0.2500 0.6084(7) 0.0281(11) Uani 1 2 d SD . .
C2 C 0.628(5) 0.1534(7) 0.6992(14) 0.041(5) Uani 0.50 1 d PD . 1
C2A C 0.606(5) 0.1642(8) 0.6989(12) 0.034(5) Uani 0.50 1 d PD . 2
H2A H 0.5768 0.1050 0.6382 0.041 Uiso 0.50 1 calc PR . 2
C3 C 0.6297(6) 0.1610(3) 0.8751(5) 0.0372(10) Uani 1 1 d D . .
H3 H 0.6195 0.1026 0.9335 0.045 Uiso 1 1 calc R A 1
C4 C 0.6454(8) 0.2500 0.9644(8) 0.0392(14) Uani 1 2 d S . .
H4 H 0.6662 0.2500 1.0823 0.047 Uiso 1 2 calc SR . .
C5 C 0.1300(7) 0.2500 0.8971(6) 0.0202(9) Uani 1 2 d S . .
C6 C 0.1157(5) 0.1654(3) 0.7939(4) 0.0225(6) Uani 1 1 d . . .
C7 C 0.0961(5) 0.1977(2) 0.6250(4) 0.0195(6) Uani 1 1 d . . .
C8 C 0.1480(9) 0.2500 1.0816(6) 0.0325(12) Uani 1 2 d S . .
H8A H 0.0289 0.2766 1.1027 0.049 Uiso 0.50 1 calc PR . .
H8B H 0.2592 0.2902 1.1382 0.049 Uiso 0.50 1 calc PR . .
H8C H 0.1676 0.1832 1.1241 0.049 Uiso 0.50 1 calc PR . .
C9 C 0.1166(6) 0.0616(3) 0.8492(5) 0.0308(8) Uani 1 1 d . . .
H9A H -0.0172 0.0374 0.8250 0.046 Uiso 1 1 calc R . .
H9B H 0.1766 0.0574 0.9695 0.046 Uiso 1 1 calc R . .
H9C H 0.1911 0.0220 0.7894 0.046 Uiso 1 1 calc R . .
C10 C 0.0725(6) 0.1337(3) 0.4762(4) 0.0284(8) Uani 1 1 d . . .
H10A H -0.0661 0.1261 0.4211 0.043 Uiso 1 1 calc R . .
H10B H 0.1297 0.0698 0.5113 0.043 Uiso 1 1 calc R . .
H10C H 0.1385 0.1631 0.3982 0.043 Uiso 1 1 calc R . .
O3 O 0.5255(8) 0.0807(3) 0.2561(5) 0.0636(12) Uani 1 1 d . . .
H3A H 0.487(12) 0.050(6) 0.313(10) 0.076 Uiso 1 1 d . . .
H3B H 0.565(11) 0.120(5) 0.329(9) 0.076 Uiso 1 1 d . . .

loop_
_atom_site_aniso_label
_atom_site_aniso_U_11
_atom_site_aniso_U_22
_atom_site_aniso_U_33
_atom_site_aniso_U_23
_atom_site_aniso_U_13
_atom_site_aniso_U_12
Ir1 0.01672(10) 0.02008(10) 0.02063(10) 0.000 0.00545(7) 0.000
O1 0.038(2) 0.0289(19) 0.038(2) 0.000 0.0212(18) 0.000
O2 0.041(3) 0.021(3) 0.044(3) 0.000(2) 0.017(3) 0.006(2)
C1 0.021(3) 0.028(2) 0.036(3) 0.000 0.010(2) 0.000
C2 0.021(7) 0.055(9) 0.044(9) 0.032(7) 0.006(6) -0.003(7)
C2A 0.026(10) 0.034(6) 0.044(8) -0.013(6) 0.014(7) -0.009(6)
C3 0.0244(19) 0.048(2) 0.041(2) 0.0174(18) 0.0119(16) 0.0165(18)
C4 0.017(3) 0.066(4) 0.030(3) 0.000 -0.001(2) 0.000
C5 0.014(2) 0.029(2) 0.0180(19) 0.000 0.0050(16) 0.000
C6 0.0205(16) 0.0258(16) 0.0225(15) 0.0030(12) 0.0076(12) -0.0025(13)
C7 0.0174(15) 0.0217(16) 0.0184(14) -0.0025(11) 0.0032(11) -0.0002(12)
C8 0.027(3) 0.051(3) 0.019(2) 0.000 0.0067(19) 0.000
C9 0.0302(19) 0.0288(17) 0.0341(18) 0.0107(15) 0.0097(15) -0.0021(16)
C10 0.037(2) 0.0239(16) 0.0252(16) -0.0052(13) 0.0088(15) -0.0004(15)
O3 0.082(3) 0.058(3) 0.047(2) -0.0159(18) 0.010(2) 0.014(2)

loop_
_atom_type_symbol
_atom_type_description
_atom_type_scat_dispersion_real
_atom_type_scat_dispersion_imag
_atom_type_scat_source
C C 0.0033 0.0016 'International Tables Vol C Tables 4.2.6.8 and 6.1.1.4'
H H 0.0000 0.0000 'International Tables Vol C Tables 4.2.6.8 and 6.1.1.4'
Ir Ir -1.4442 7.9887 'International Tables Vol C Tables 4.2.6.8 and 6.1.1.4'
O O 0.0106 0.0060 'International Tables Vol C Tables 4.2.6.8 and 6.1.1.4'

loop_
_geom_angle_atom_site_label_1
_geom_angle_atom_site_label_2
_geom_angle_atom_site_label_3
_geom_angle
_geom_angle_site_symmetry_1
_geom_angle_site_symmetry_3
_geom_angle_publ_flag
C4 Ir1 C5 111.6(2) . . ?
C4 Ir1 C7 159.94(10) . 4_565 ?
C5 Ir1 C7 64.71(14) . 4_565 ?
C4 Ir1 C7 159.94(10) . . ?
C5 Ir1 C7 64.71(14) . . ?
C7 Ir1 C7 38.73(17) 4_565 . ?
C4 Ir1 C6 125.83(16) . 4_565 ?
C5 Ir1 C6 38.46(11) . 4_565 ?
C7 Ir1 C6 38.71(12) 4_565 4_565 ?
C7 Ir1 C6 64.75(13) . 4_565 ?
C4 Ir1 C6 125.83(16) . . ?
C5 Ir1 C6 38.46(11) . . ?
C7 Ir1 C6 64.75(13) 4_565 . ?
C7 Ir1 C6 38.71(12) . . ?
C6 Ir1 C6 64.48(19) 4_565 . ?
C4 Ir1 C3 38.29(14) . 4_565 ?
C5 Ir1 C3 122.33(14) . 4_565 ?
C7 Ir1 C3 125.07(16) 4_565 4_565 ?
C7 Ir1 C3 161.13(16) . 4_565 ?
C6 Ir1 C3 108.78(15) 4_565 4_565 ?
C6 Ir1 C3 156.91(14) . 4_565 ?
C4 Ir1 C3 38.29(14) . . ?
C5 Ir1 C3 122.33(14) . . ?
C7 Ir1 C3 161.13(16) 4_565 . ?
C7 Ir1 C3 125.07(16) . . ?
C6 Ir1 C3 156.91(14) 4_565 . ?
C6 Ir1 C3 108.78(15) . . ?
C3 Ir1 C3 68.2(3) 4_565 . ?
C4 Ir1 C2A 66.9(5) . 4_565 ?
C5 Ir1 C2A 148.6(3) . 4_565 ?
C7 Ir1 C2A 105.4(5) 4_565 4_565 ?
C7 Ir1 C2A 127.3(4) . 4_565 ?
C6 Ir1 C2A 114.9(5) 4_565 4_565 ?
C6 Ir1 C2A 165.8(4) . 4_565 ?
C3 Ir1 C2A 37.1(4) 4_565 4_565 ?
C3 Ir1 C2A 77.2(5) . 4_565 ?
C4 Ir1 C2A 66.9(5) . . ?
C5 Ir1 C2A 148.6(3) . . ?
C7 Ir1 C2A 127.3(4) 4_565 . ?
C7 Ir1 C2A 105.4(5) . . ?
C6 Ir1 C2A 165.8(4) 4_565 . ?
C6 Ir1 C2A 114.9(5) . . ?
C3 Ir1 C2A 77.2(5) 4_565 . ?
C3 Ir1 C2A 37.1(4) . . ?
C2A Ir1 C2A 61.9(7) 4_565 . ?
C4 Ir1 C2 66.0(6) . . ?
C5 Ir1 C2 147.2(3) . . ?
C7 Ir1 C2 128.6(5) 4_565 . ?
C7 Ir1 C2 105.8(6) . . ?
C6 Ir1 C2 167.2(4) 4_565 . ?
C6 Ir1 C2 114.1(5) . . ?
C3 Ir1 C2 77.4(6) 4_565 . ?
C3 Ir1 C2 35.5(4) . . ?
C2A Ir1 C2 63.0(2) 4_565 . ?
C2A Ir1 C2 1.7(3) . . ?
C4 Ir1 C2 66.0(6) . 4_565 ?
C5 Ir1 C2 147.2(3) . 4_565 ?
C7 Ir1 C2 105.8(6) 4_565 4_565 ?
C7 Ir1 C2 128.6(5) . 4_565 ?
C6 Ir1 C2 114.1(5) 4_565 4_565 ?
C6 Ir1 C2 167.2(4) . 4_565 ?
C3 Ir1 C2 35.5(4) 4_565 4_565 ?
C3 Ir1 C2 77.4(6) . 4_565 ?
C2A Ir1 C2 1.7(3) 4_565 4_565 ?
C2A Ir1 C2 63.0(2) . 4_565 ?
C2 Ir1 C2 64.2(8) . 4_565 ?
O1 C1 C2A 123.0(4) . 4_565 ?
O1 C1 C2A 123.0(5) . . ?
C2A C1 C2A 112.4(11) 4_565 . ?
O1 C1 C2 119.3(4) . 4_565 ?
C2A C1 C2 7(2) 4_565 4_565 ?
C2A C1 C2 117.2(6) . 4_565 ?
O1 C1 C2 119.3(4) . . ?
C2A C1 C2 117.2(6) 4_565 . ?
C2A C1 C2 7(2) . . ?
C2 C1 C2 121.4(8) 4_565 . ?
O1 C1 Ir1 134.5(4) . . ?
C2A C1 Ir1 62.5(12) 4_565 . ?
C2A C1 Ir1 62.5(12) . . ?
C2 C1 Ir1 69.9(11) 4_565 . ?
C2 C1 Ir1 69.9(11) . . ?
O2 C2 C3 124.4(6) . . ?
O2 C2 C1 120.5(6) . . ?
C3 C2 C1 115.1(7) . . ?
O2 C2 Ir1 133(2) . . ?
C3 C2 Ir1 60.3(9) . . ?
C1 C2 Ir1 75.3(10) . . ?
C1 C2A C3 124.2(8) . . ?
C1 C2A Ir1 84.2(11) . . ?
C3 C2A Ir1 67.2(10) . . ?
C1 C2A H2A 117.9 . . ?
C3 C2A H2A 117.9 . . ?
Ir1 C2A H2A 121.5 . . ?
C4 C3 C2A 118.7(6) . . ?
C4 C3 C2 124.2(5) . . ?
C2A C3 C2 9(2) . . ?
C4 C3 Ir1 69.4(3) . . ?
C2A C3 Ir1 75.7(13) . . ?
C2 C3 Ir1 84.2(12) . . ?
C4 C3 H3 117.9 . . ?
C2A C3 H3 122.9 . . ?
C2 C3 H3 117.9 . . ?
Ir1 C3 H3 119.0 . . ?
C3 C4 C3 119.0(5) 4_565 . ?
C3 C4 Ir1 72.3(3) 4_565 . ?
C3 C4 Ir1 72.3(3) . . ?
C3 C4 H4 120.5 4_565 . ?
C3 C4 H4 120.5 . . ?
Ir1 C4 H4 126.7 . . ?
C6 C5 C6 108.6(4) . 4_565 ?
C6 C5 C8 125.7(2) . . ?
C6 C5 C8 125.7(2) 4_565 . ?
C6 C5 Ir1 71.2(2) . . ?
C6 C5 Ir1 71.2(2) 4_565 . ?
C8 C5 Ir1 125.6(4) . . ?
C5 C6 C7 107.8(3) . . ?
C5 C6 C9 126.6(3) . . ?
C7 C6 C9 125.6(3) . . ?
C5 C6 Ir1 70.3(2) . . ?
C7 C6 Ir1 70.24(19) . . ?
C9 C6 Ir1 125.8(3) . . ?
C7 C7 C6 107.92(19) 4_565 . ?
C7 C7 C10 126.17(19) 4_565 . ?
C6 C7 C10 125.9(3) . . ?
C7 C7 Ir1 70.63(9) 4_565 . ?
C6 C7 Ir1 71.05(19) . . ?
C10 C7 Ir1 125.6(2) . . ?
C5 C8 H8A 109.5 . . ?
C5 C8 H8B 109.5 . . ?
H8A C8 H8B 109.5 . . ?
C5 C8 H8C 109.5 . . ?
H8A C8 H8C 109.5 . . ?
H8B C8 H8C 109.5 . . ?
C6 C9 H9A 109.5 . . ?
C6 C9 H9B 109.5 . . ?
H9A C9 H9B 109.5 . . ?
C6 C9 H9C 109.5 . . ?
H9A C9 H9C 109.5 . . ?
H9B C9 H9C 109.5 . . ?
C7 C10 H10A 109.5 . . ?
C7 C10 H10B 109.5 . . ?
H10A C10 H10B 109.5 . . ?
C7 C10 H10C 109.5 . . ?
H10A C10 H10C 109.5 . . ?
H10B C10 H10C 109.5 . . ?
H3A O3 H3B 91(7) . . ?

loop_
_geom_bond_atom_site_label_1
_geom_bond_atom_site_label_2
_geom_bond_distance
_geom_bond_site_symmetry_2
_geom_bond_publ_flag
Ir1 C4 2.144(6) . ?
Ir1 C5 2.169(4) . ?
Ir1 C7 2.169(3) 4_565 ?
Ir1 C7 2.169(3) . ?
Ir1 C6 2.180(3) 4_565 ?
Ir1 C6 2.180(3) . ?
Ir1 C3 2.182(4) 4_565 ?
Ir1 C3 2.182(4) . ?
Ir1 C2A 2.30(3) 4_565 ?
Ir1 C2A 2.30(3) . ?
Ir1 C2 2.50(3) . ?
Ir1 C2 2.50(3) 4_565 ?
O1 C1 1.255(7) . ?
O2 C2 1.307(11) . ?
C1 C2A 1.420(8) 4_565 ?
C1 C2A 1.420(8) . ?
C1 C2 1.522(8) 4_565 ?
C1 C2 1.522(8) . ?
C2 C3 1.461(8) . ?
C2A C3 1.428(8) . ?
C2A H2A 0.9500 . ?
C3 C4 1.419(6) . ?
C3 H3 0.9500 . ?
C4 C3 1.419(6) 4_565 ?
C4 H4 0.9500 . ?
C5 C6 1.432(4) . ?
C5 C6 1.432(4) 4_565 ?
C5 C8 1.502(7) . ?
C6 C7 1.441(5) . ?
C6 C9 1.498(5) . ?
C7 C7 1.439(6) 4_565 ?
C7 C10 1.489(4) . ?
C8 H8A 0.9800 . ?
C8 H8B 0.9800 . ?
C8 H8C 0.9800 . ?
C9 H9A 0.9800 . ?
C9 H9B 0.9800 . ?
C9 H9C 0.9800 . ?
C10 H10A 0.9800 . ?
C10 H10B 0.9800 . ?
C10 H10C 0.9800 . ?
O3 H3A 0.73(7) . ?
O3 H3B 0.81(7) . ?
